data_1545289
loop_
_publ_author_name
'Goswami, V. E.'
'Walli, A.'
'F\"orster, M'
'Dechert, S.'
'Demeshko, S.'
'Holthausen, M. C.'
'Meyer, F.'

_publ_section_title
;
 Acid/base triggered interconversion of \m-\h(2):\h(2)-peroxido and
 bis(\m-oxido) dicopper intermediates capped by proton-responsive ligands.
;
_journal_issue 4
_journal_name_full 'Chemical science'
_journal_page_first 3031
_journal_page_last 3037
_journal_paper_doi 10.1039/c6sc04820j
_journal_volume 8
_journal_year 2017
_chemical_formula_moiety 'C32 H56 Cu2 N4 O8 2+, 2(Cl O4 -), C4 H8 O'
_chemical_formula_sum 'C36 H64 Cl2 Cu2 N4 O17'
_chemical_formula_weight 1022.89
_space_group_crystal_system monoclinic
_space_group_IT_number 14
_space_group_name_Hall '-P 2ybc'
_space_group_name_H-M_alt 'P 1 21/c 1'
_symmetry_space_group_name_Hall '-P 2ybc'
_symmetry_space_group_name_H-M 'P 1 21/c 1'
_atom_sites_solution_hydrogens geom
_audit_creation_method SHELXL-2014/7
_audit_update_record
;
2016-10-25 deposited with the CCDC.
2017-01-23 downloaded from the CCDC.
;
_cell_angle_alpha 90
_cell_angle_beta 92.035(2)
_cell_angle_gamma 90
_cell_formula_units_Z 4
_cell_length_a 16.6993(5)
_cell_length_b 15.6606(5)
_cell_length_c 17.7512(6)
_cell_measurement_reflns_used 64317
_cell_measurement_temperature 133(2)
_cell_measurement_theta_max 26.811
_cell_measurement_theta_min 1.735
_cell_volume 4639.4(3)
_computing_cell_refinement 'X-AREA (Stoe & Cie, 2002)'
_computing_data_collection 'X-AREA (Stoe & Cie, 2002)'
_computing_data_reduction 'X-AREA (Stoe & Cie, 2002)'
_computing_molecular_graphics 'DIAMOND (Brandenburg, 2012)'
_computing_publication_material 'SHELXL-2014 (Sheldrick, 2014)'
_computing_structure_refinement 'SHELXL-2014/7 (Sheldrick, 2014)'
_computing_structure_solution 'SHELXS-2014 (Sheldrick, 2014)'
_diffrn_ambient_temperature 133(2)
_diffrn_measured_fraction_theta_full 1.000
_diffrn_measured_fraction_theta_max 0.995
_diffrn_measurement_device_type 'Stoe IPDS II'
_diffrn_measurement_method \w
_diffrn_radiation_type MoK\a
_diffrn_radiation_wavelength 0.71073
_diffrn_reflns_av_R_equivalents 0.0828
_diffrn_reflns_av_unetI/netI 0.0494
_diffrn_reflns_Laue_measured_fraction_full 1.000
_diffrn_reflns_Laue_measured_fraction_max 0.995
_diffrn_reflns_limit_h_max 19
_diffrn_reflns_limit_h_min -21
_diffrn_reflns_limit_k_max 19
_diffrn_reflns_limit_k_min -19
_diffrn_reflns_limit_l_max 22
_diffrn_reflns_limit_l_min -22
_diffrn_reflns_number 64317
_diffrn_reflns_point_group_measured_fraction_full 1.000
_diffrn_reflns_point_group_measured_fraction_max 0.995
_diffrn_reflns_theta_full 25.242
_diffrn_reflns_theta_max 26.811
_diffrn_reflns_theta_min 1.735
_diffrn_source 'fine-focus sealed tube'
_exptl_absorpt_coefficient_mu 1.104
_exptl_absorpt_correction_T_max 0.8400
_exptl_absorpt_correction_T_min 0.7000
_exptl_absorpt_correction_type numerical
_exptl_absorpt_process_details 'X-RED (Stoe & Cie, 2002)'
_exptl_crystal_colour purple
_exptl_crystal_density_diffrn 1.464
_exptl_crystal_description block
_exptl_crystal_F_000 2144
_exptl_crystal_size_max 0.480
_exptl_crystal_size_mid 0.200
_exptl_crystal_size_min 0.180
_refine_diff_density_max 1.218
_refine_diff_density_min -0.375
_refine_diff_density_rms 0.081
_refine_ls_extinction_method none
_refine_ls_goodness_of_fit_ref 1.055
_refine_ls_hydrogen_treatment constr
_refine_ls_matrix_type full
_refine_ls_number_parameters 758
_refine_ls_number_reflns 9878
_refine_ls_number_restraints 487
_refine_ls_restrained_S_all 1.188
_refine_ls_R_factor_all 0.0993
_refine_ls_R_factor_gt 0.0669
_refine_ls_shift/su_max 0.001
_refine_ls_shift/su_mean 0.000
_refine_ls_structure_factor_coef Fsqd
_refine_ls_weighting_details 'w=1/[\s^2^(Fo^2^)+(0.0785P)^2^+4.3698P] where P=(Fo^2^+2Fc^2^)/3'
_refine_ls_weighting_scheme calc
_refine_ls_wR_factor_gt 0.1470
_refine_ls_wR_factor_ref 0.1623
_reflns_Friedel_coverage 0.000
_reflns_number_gt 7193
_reflns_number_total 9878
_reflns_threshold_expression 'I > 2\s(I)'
_cod_data_source_file c6sc04820j2.cif
_cod_data_source_block P5-vg186-2
_cod_depositor_comments
;Adding full bibliography for 1545287--1545291.cif.

 Adding full bibliography for 1545287--1545291.cif.
;
_cod_database_code 1545289
_shelx_shelxl_version_number 2014/7
_shelx_space_group_comment
;
The symmetry employed for this shelxl refinement is uniquely defined
by the following loop, which should always be used as a source of
symmetry information in preference to the above space-group names.
They are only intended as comments.
;
_shelx_estimated_absorpt_t_min 0.619
_shelx_estimated_absorpt_t_max 0.826

loop_
_space_group_symop_operation_xyz
'x, y, z'
'-x, y+1/2, -z+1/2'
'-x, -y, -z'
'x, -y-1/2, z-1/2'

loop_
_atom_site_label
_atom_site_type_symbol
_atom_site_fract_x
_atom_site_fract_y
_atom_site_fract_z
_atom_site_U_iso_or_equiv
_atom_site_adp_type
_atom_site_occupancy
_atom_site_site_symmetry_order
_atom_site_calc_flag
_atom_site_refinement_flags_posn
_atom_site_refinement_flags_adp
_atom_site_refinement_flags_occupancy
_atom_site_disorder_assembly
_atom_site_disorder_group
Cu1 Cu 0.46926(3) 0.47768(3) 0.09091(3) 0.03755(14) Uani 1 1 d D . . . .
N1 N 0.3644(2) 0.4587(2) 0.13412(19) 0.0397(8) Uani 1 1 d . . . . .
N2 N 0.5230(2) 0.5019(2) 0.1874(2) 0.0436(8) Uani 1 1 d . . . . .
O1 O 0.28080(18) 0.4362(2) 0.22750(17) 0.0481(8) Uani 1 1 d . . . . .
O2 O 0.5371(2) 0.5066(2) 0.31300(18) 0.0579(9) Uani 1 1 d . . . . .
O3 O 0.54351(17) 0.5108(2) 0.01645(17) 0.0470(8) Uani 1 1 d . . . . .
C1 C 0.4182(3) 0.4395(3) 0.2660(3) 0.0465(11) Uani 1 1 d . . . . .
H1 H 0.3960 0.4652 0.3124 0.056 Uiso 1 1 calc R U . . .
C2 C 0.4366(3) 0.3451(4) 0.2833(4) 0.0710(17) Uani 1 1 d . . . . .
H2A H 0.4649 0.3199 0.2412 0.106 Uiso 1 1 calc R U . . .
H2B H 0.3863 0.3142 0.2901 0.106 Uiso 1 1 calc R U . . .
H2C H 0.4703 0.3411 0.3295 0.106 Uiso 1 1 calc R U . . .
C3 C 0.3552(3) 0.4464(3) 0.2047(2) 0.0395(9) Uani 1 1 d . . . . .
C4 C 0.2280(3) 0.4462(3) 0.1615(3) 0.0489(11) Uani 1 1 d . . . . .
H4A H 0.1926 0.4964 0.1671 0.059 Uiso 1 1 calc R U . . .
H4B H 0.1942 0.3948 0.1537 0.059 Uiso 1 1 calc R U . . .
C5 C 0.2834(3) 0.4588(3) 0.0947(2) 0.0427(10) Uani 1 1 d . . . . .
C6 C 0.2781(3) 0.3851(3) 0.0400(3) 0.0553(12) Uani 1 1 d . . . . .
H6A H 0.3190 0.3917 0.0022 0.083 Uiso 1 1 calc R U . . .
H6B H 0.2248 0.3843 0.0149 0.083 Uiso 1 1 calc R U . . .
H6C H 0.2869 0.3314 0.0674 0.083 Uiso 1 1 calc R U . . .
C7 C 0.2694(3) 0.5443(4) 0.0555(3) 0.0596(13) Uani 1 1 d . . . . .
H7A H 0.2778 0.5906 0.0921 0.089 Uiso 1 1 calc R U . . .
H7B H 0.2144 0.5466 0.0345 0.089 Uiso 1 1 calc R U . . .
H7C H 0.3071 0.5506 0.0148 0.089 Uiso 1 1 calc R U . . .
C8 C 0.4941(3) 0.4847(3) 0.2510(2) 0.0431(10) Uani 1 1 d . . . . .
C9 C 0.6060(4) 0.5546(4) 0.2867(3) 0.0655(15) Uani 1 1 d . . . . .
H9A H 0.6567 0.5311 0.3086 0.079 Uiso 1 1 calc R U . . .
H9B H 0.6020 0.6156 0.3010 0.079 Uiso 1 1 calc R U . . .
C10 C 0.6024(3) 0.5444(3) 0.2006(3) 0.0476(11) Uani 1 1 d . . . . .
C11 C 0.6681(3) 0.4860(4) 0.1740(3) 0.0621(14) Uani 1 1 d . . . . .
H11A H 0.6624 0.4296 0.1970 0.093 Uiso 1 1 calc R U . . .
H11B H 0.7205 0.5101 0.1888 0.093 Uiso 1 1 calc R U . . .
H11C H 0.6637 0.4807 0.1190 0.093 Uiso 1 1 calc R U . . .
C12 C 0.6033(3) 0.6304(3) 0.1609(3) 0.0570(13) Uani 1 1 d . . . . .
H12A H 0.5980 0.6217 0.1063 0.086 Uiso 1 1 calc R U . . .
H12B H 0.6539 0.6597 0.1733 0.086 Uiso 1 1 calc R U . . .
H12C H 0.5584 0.6652 0.1776 0.086 Uiso 1 1 calc R U . . .
O4A O 0.5020(7) 0.3342(4) 0.0765(8) 0.0733(19) Uani 0.707(14) 1 d D U P A 1
C13A C 0.4705(8) 0.2587(6) 0.1027(7) 0.095(3) Uani 0.707(14) 1 d D U P A 1
H13A H 0.4135 0.2670 0.1146 0.114 Uiso 0.707(14) 1 calc R U P A 1
H13B H 0.5001 0.2407 0.1493 0.114 Uiso 0.707(14) 1 calc R U P A 1
C14A C 0.4771(7) 0.1932(6) 0.0447(6) 0.084(3) Uani 0.707(14) 1 d D U P A 1
H14A H 0.4334 0.1974 0.0057 0.101 Uiso 0.707(14) 1 calc R U P A 1
H14B H 0.4780 0.1350 0.0664 0.101 Uiso 0.707(14) 1 calc R U P A 1
C15A C 0.5604(10) 0.2190(9) 0.0132(12) 0.156(7) Uani 0.707(14) 1 d D U P A 1
H15A H 0.6042 0.1863 0.0388 0.188 Uiso 0.707(14) 1 calc R U P A 1
H15B H 0.5615 0.2079 -0.0417 0.188 Uiso 0.707(14) 1 calc R U P A 1
C16A C 0.5688(8) 0.3077(7) 0.0284(8) 0.099(4) Uani 0.707(14) 1 d D U P A 1
H16A H 0.5668 0.3404 -0.0194 0.119 Uiso 0.707(14) 1 calc R U P A 1
H16B H 0.6210 0.3189 0.0547 0.119 Uiso 0.707(14) 1 calc R U P A 1
O4B O 0.4928(18) 0.3303(9) 0.0890(19) 0.0733(19) Uani 0.293(14) 1 d D U P A 2
C13B C 0.4538(15) 0.2625(16) 0.0512(17) 0.099(7) Uani 0.293(14) 1 d D U P A 2
H13C H 0.4021 0.2838 0.0296 0.118 Uiso 0.293(14) 1 calc R U P A 2
H13D H 0.4415 0.2181 0.0888 0.118 Uiso 0.293(14) 1 calc R U P A 2
C14B C 0.497(2) 0.222(3) -0.009(2) 0.148(14) Uani 0.293(14) 1 d D U P A 2
H14C H 0.4706 0.2313 -0.0591 0.178 Uiso 0.293(14) 1 calc R U P A 2
H14D H 0.5055 0.1604 -0.0002 0.178 Uiso 0.293(14) 1 calc R U P A 2
C15B C 0.577(2) 0.273(3) 0.000(2) 0.153(14) Uani 0.293(14) 1 d D U P A 2
H15C H 0.6232 0.2349 -0.0062 0.184 Uiso 0.293(14) 1 calc R U P A 2
H15D H 0.5785 0.3191 -0.0383 0.184 Uiso 0.293(14) 1 calc R U P A 2
C16B C 0.5768(17) 0.308(3) 0.075(2) 0.169(14) Uani 0.293(14) 1 d D U P A 2
H16C H 0.6111 0.3599 0.0789 0.202 Uiso 0.293(14) 1 calc R U P A 2
H16D H 0.5970 0.2660 0.1127 0.202 Uiso 0.293(14) 1 calc R U P A 2
Cu2 Cu 0.10388(3) 0.50224(3) 0.48736(3) 0.03724(14) Uani 1 1 d D . . . .
N11 N 0.1757(2) 0.4183(2) 0.4444(2) 0.0395(8) Uani 1 1 d . . . . .
N12 N 0.1900(2) 0.5647(2) 0.5405(2) 0.0451(9) Uani 1 1 d . . . . .
O11 O 0.2907(2) 0.3514(3) 0.4240(3) 0.0784(13) Uani 1 1 d . . . . .
O12 O 0.3142(2) 0.5899(3) 0.5850(3) 0.0868(15) Uani 1 1 d . . . . .
O13 O -0.00390(18) 0.45982(18) 0.47359(17) 0.0424(7) Uani 1 1 d . . . . .
C21A C 0.3046(4) 0.4662(5) 0.5089(5) 0.044(3) Uani 0.70(2) 1 d . . P B 3
H21A H 0.3245 0.4283 0.5508 0.053 Uiso 0.70(2) 1 calc R U P B 3
C22A C 0.3763(6) 0.4989(7) 0.4647(7) 0.054(2) Uani 0.70(2) 1 d . . P B 3
H22A H 0.3567 0.5346 0.4226 0.081 Uiso 0.70(2) 1 calc R U P B 3
H22B H 0.4060 0.4502 0.4452 0.081 Uiso 0.70(2) 1 calc R U P B 3
H22C H 0.4117 0.5328 0.4983 0.081 Uiso 0.70(2) 1 calc R U P B 3
C21B C 0.3019(10) 0.5051(16) 0.4680(13) 0.056(7) Uani 0.30(2) 1 d . . P B 4
H21B H 0.3038 0.5441 0.4235 0.067 Uiso 0.30(2) 1 calc R U P B 4
C22B C 0.3823(16) 0.474(2) 0.5004(18) 0.075(9) Uani 0.30(2) 1 d . . P B 4
H22D H 0.4124 0.5231 0.5215 0.113 Uiso 0.30(2) 1 calc R U P B 4
H22E H 0.4127 0.4480 0.4603 0.113 Uiso 0.30(2) 1 calc R U P B 4
H22F H 0.3736 0.4324 0.5402 0.113 Uiso 0.30(2) 1 calc R U P B 4
C23 C 0.2510(3) 0.4155(4) 0.4549(3) 0.0616(14) Uani 1 1 d . . . . .
C24 C 0.2326(3) 0.3022(3) 0.3802(3) 0.0518(12) Uani 1 1 d . . . . .
H24A H 0.2353 0.2411 0.3943 0.062 Uiso 1 1 calc R U . . .
H24B H 0.2419 0.3076 0.3256 0.062 Uiso 1 1 calc R U . . .
C25 C 0.1509(3) 0.3409(3) 0.3996(3) 0.0419(10) Uani 1 1 d . . . . .
C26 C 0.1030(3) 0.3678(4) 0.3297(3) 0.0561(12) Uani 1 1 d . . . . .
H26A H 0.0537 0.3964 0.3445 0.084 Uiso 1 1 calc R U . . .
H26B H 0.0893 0.3173 0.2993 0.084 Uiso 1 1 calc R U . . .
H26C H 0.1349 0.4072 0.3002 0.084 Uiso 1 1 calc R U . . .
C27 C 0.1038(3) 0.2817(3) 0.4502(3) 0.0571(13) Uani 1 1 d . . . . .
H27A H 0.1377 0.2651 0.4940 0.086 Uiso 1 1 calc R U . . .
H27B H 0.0875 0.2305 0.4218 0.086 Uiso 1 1 calc R U . . .
H27C H 0.0561 0.3115 0.4672 0.086 Uiso 1 1 calc R U . . .
C28 C 0.2637(3) 0.5441(4) 0.5416(3) 0.0640(15) Uani 1 1 d . . . . .
C29 C 0.2680(3) 0.6583(4) 0.6172(4) 0.0679(16) Uani 1 1 d . . . . .
H29A H 0.2832 0.7142 0.5958 0.082 Uiso 1 1 calc R U . . .
H29B H 0.2765 0.6603 0.6726 0.082 Uiso 1 1 calc R U . . .
C30 C 0.1809(3) 0.6366(3) 0.5956(3) 0.0546(12) Uani 1 1 d . . . . .
C31 C 0.1376(4) 0.7107(4) 0.5575(5) 0.088(2) Uani 1 1 d . . . . .
H31A H 0.1681 0.7301 0.5145 0.132 Uiso 1 1 calc R U . . .
H31B H 0.1326 0.7576 0.5935 0.132 Uiso 1 1 calc R U . . .
H31C H 0.0841 0.6923 0.5398 0.132 Uiso 1 1 calc R U . . .
C32 C 0.1375(4) 0.6015(4) 0.6633(3) 0.0767(19) Uani 1 1 d . . . . .
H32A H 0.0827 0.5852 0.6475 0.115 Uiso 1 1 calc R U . . .
H32B H 0.1357 0.6454 0.7025 0.115 Uiso 1 1 calc R U . . .
H32C H 0.1661 0.5513 0.6832 0.115 Uiso 1 1 calc R U . . .
O14A O 0.092(2) 0.587(4) 0.384(3) 0.068(12) Uani 0.25(2) 1 d D U P C 5
C33A C 0.1622(19) 0.627(2) 0.356(2) 0.062(9) Uani 0.25(2) 1 d D U P C 5
H33A H 0.1872 0.5890 0.3188 0.074 Uiso 0.25(2) 1 calc R U P C 5
H33B H 0.2016 0.6371 0.3981 0.074 Uiso 0.25(2) 1 calc R U P C 5
C34A C 0.1366(15) 0.709(2) 0.320(2) 0.085(10) Uani 0.25(2) 1 d D U P C 5
H34A H 0.1387 0.7571 0.3568 0.102 Uiso 0.25(2) 1 calc R U P C 5
H34B H 0.1694 0.7236 0.2766 0.102 Uiso 0.25(2) 1 calc R U P C 5
C35A C 0.0524(19) 0.687(3) 0.296(3) 0.077(10) Uani 0.25(2) 1 d D U P C 5
H35A H 0.0498 0.6747 0.2416 0.093 Uiso 0.25(2) 1 calc R U P C 5
H35B H 0.0171 0.7367 0.3054 0.093 Uiso 0.25(2) 1 calc R U P C 5
C36A C 0.0225(18) 0.611(3) 0.339(2) 0.066(10) Uani 0.25(2) 1 d D U P C 5
H36A H -0.0228 0.6263 0.3707 0.079 Uiso 0.25(2) 1 calc R U P C 5
H36B H 0.0057 0.5642 0.3041 0.079 Uiso 0.25(2) 1 calc R U P C 5
O14B O 0.0931(7) 0.5898(12) 0.3852(8) 0.058(4) Uani 0.75(2) 1 d D U P C 6
C33B C 0.1549(7) 0.6126(8) 0.3348(7) 0.062(3) Uani 0.75(2) 1 d D U P C 6
H33C H 0.1854 0.5613 0.3202 0.074 Uiso 0.75(2) 1 calc R U P C 6
H33D H 0.1925 0.6539 0.3591 0.074 Uiso 0.75(2) 1 calc R U P C 6
C34B C 0.1140(8) 0.6513(12) 0.2680(7) 0.124(7) Uani 0.75(2) 1 d D U P C 6
H34C H 0.1131 0.6105 0.2253 0.149 Uiso 0.75(2) 1 calc R U P C 6
H34D H 0.1428 0.7034 0.2527 0.149 Uiso 0.75(2) 1 calc R U P C 6
C35B C 0.0307(9) 0.6731(13) 0.2883(9) 0.103(5) Uani 0.75(2) 1 d D U P C 6
H35C H 0.0249 0.7355 0.2951 0.123 Uiso 0.75(2) 1 calc R U P C 6
H35D H -0.0082 0.6539 0.2485 0.123 Uiso 0.75(2) 1 calc R U P C 6
C36B C 0.0176(7) 0.6274(10) 0.3603(7) 0.067(4) Uani 0.75(2) 1 d D U P C 6
H36C H -0.0013 0.6677 0.3987 0.080 Uiso 0.75(2) 1 calc R U P C 6
H36D H -0.0234 0.5823 0.3524 0.080 Uiso 0.75(2) 1 calc R U P C 6
Cl1 Cl 0.20400(8) 0.31679(8) 0.68025(7) 0.0524(3) Uani 1 1 d . . . . .
O21 O 0.2086(4) 0.3843(3) 0.6300(3) 0.117(2) Uani 1 1 d . . . . .
O22 O 0.2791(2) 0.2737(3) 0.6912(3) 0.0822(13) Uani 1 1 d . . . . .
O23 O 0.1442(2) 0.2580(2) 0.6543(2) 0.0635(10) Uani 1 1 d . . . . .
O24 O 0.1835(3) 0.3497(4) 0.7519(3) 0.1046(17) Uani 1 1 d . . . . .
Cl2A Cl 0.3476(3) 0.6848(4) 0.2576(4) 0.0763(14) Uani 0.681(10) 1 d D U P D 7
O31A O 0.4108(7) 0.7038(11) 0.2114(9) 0.173(6) Uani 0.681(10) 1 d D U P D 7
O32A O 0.3668(7) 0.6254(6) 0.3118(7) 0.141(4) Uani 0.681(10) 1 d D U P D 7
O33A O 0.2827(5) 0.6588(6) 0.2109(4) 0.095(3) Uani 0.681(10) 1 d D U P D 7
O34A O 0.3195(7) 0.7554(5) 0.2915(6) 0.102(3) Uani 0.681(10) 1 d D U P D 7
Cl2B Cl 0.3714(6) 0.6842(7) 0.2517(7) 0.061(2) Uani 0.319(10) 1 d D U P D 8
O31B O 0.3941(9) 0.6874(10) 0.1734(8) 0.073(4) Uani 0.319(10) 1 d D U P D 8
O32B O 0.4426(9) 0.6672(11) 0.2946(9) 0.096(5) Uani 0.319(10) 1 d D U P D 8
O33B O 0.3269(10) 0.6107(7) 0.2585(11) 0.088(5) Uani 0.319(10) 1 d D U P D 8
O34B O 0.3595(11) 0.7673(8) 0.2707(11) 0.071(4) Uani 0.319(10) 1 d D U P D 8
O41A O 0.0214(16) 0.4989(19) 0.1165(14) 0.239(16) Uani 0.43(2) 1 d D U P E 9
C41A C 0.023(2) 0.417(3) 0.075(3) 0.253(18) Uani 0.43(2) 1 d D U P E 9
H41A H 0.0330 0.4265 0.0212 0.304 Uiso 0.43(2) 1 calc R U P E 9
H41B H 0.0651 0.3789 0.0967 0.304 Uiso 0.43(2) 1 calc R U P E 9
C42A C -0.057(3) 0.378(3) 0.083(5) 0.45(4) Uani 0.43(2) 1 d D U P E 9
H42A H -0.0540 0.3315 0.1215 0.545 Uiso 0.43(2) 1 calc R U P E 9
H42B H -0.0765 0.3528 0.0347 0.545 Uiso 0.43(2) 1 calc R U P E 9
C43A C -0.1129(18) 0.448(4) 0.108(2) 0.44(4) Uani 0.43(2) 1 d D U P E 9
H43A H -0.1447 0.4712 0.0645 0.532 Uiso 0.43(2) 1 calc R U P E 9
H43B H -0.1498 0.4268 0.1462 0.532 Uiso 0.43(2) 1 calc R U P E 9
C44A C -0.0569(19) 0.514(3) 0.141(3) 0.27(2) Uani 0.43(2) 1 d D U P E 9
H44A H -0.0748 0.5716 0.1247 0.321 Uiso 0.43(2) 1 calc R U P E 9
H44B H -0.0572 0.5116 0.1966 0.321 Uiso 0.43(2) 1 calc R U P E 9
O41B O 0.0512(7) 0.4884(7) 0.0868(10) 0.114(5) Uani 0.57(2) 1 d D U P E 10
C41B C 0.0107(10) 0.4040(9) 0.1030(14) 0.152(12) Uani 0.57(2) 1 d D U P E 10
H41C H 0.0142 0.3652 0.0592 0.183 Uiso 0.57(2) 1 calc R U P E 10
H41D H 0.0369 0.3761 0.1475 0.183 Uiso 0.57(2) 1 calc R U P E 10
C42B C -0.0728(10) 0.4232(11) 0.1175(17) 0.155(9) Uani 0.57(2) 1 d D U P E 10
H42C H -0.0871 0.3988 0.1667 0.187 Uiso 0.57(2) 1 calc R U P E 10
H42D H -0.1081 0.3972 0.0778 0.187 Uiso 0.57(2) 1 calc R U P E 10
C43B C -0.0848(9) 0.5190(9) 0.1183(11) 0.099(5) Uani 0.57(2) 1 d D U P E 10
H43C H -0.1270 0.5365 0.0808 0.119 Uiso 0.57(2) 1 calc R U P E 10
H43D H -0.0996 0.5391 0.1688 0.119 Uiso 0.57(2) 1 calc R U P E 10
C44B C -0.0041(10) 0.5532(11) 0.0978(12) 0.140(7) Uani 0.57(2) 1 d D U P E 10
H44C H -0.0102 0.5876 0.0512 0.168 Uiso 0.57(2) 1 calc R U P E 10
H44D H 0.0165 0.5914 0.1386 0.168 Uiso 0.57(2) 1 calc R U P E 10

loop_
_atom_site_aniso_label
_atom_site_aniso_U_11
_atom_site_aniso_U_22
_atom_site_aniso_U_33
_atom_site_aniso_U_23
_atom_site_aniso_U_13
_atom_site_aniso_U_12
Cu1 0.0351(3) 0.0442(3) 0.0335(2) 0.0005(2) 0.00319(19) -0.0067(2)
N1 0.0353(19) 0.046(2) 0.0383(19) 0.0022(15) 0.0055(15) -0.0028(16)
N2 0.043(2) 0.049(2) 0.0385(19) 0.0007(16) 0.0032(15) -0.0093(17)
O1 0.0393(17) 0.063(2) 0.0425(17) 0.0043(14) 0.0103(13) -0.0020(15)
O2 0.054(2) 0.082(3) 0.0370(17) -0.0011(16) -0.0038(15) -0.0101(18)
O3 0.0360(16) 0.066(2) 0.0387(16) 0.0009(14) -0.0010(13) -0.0151(15)
C1 0.042(2) 0.058(3) 0.040(2) 0.008(2) 0.0088(19) 0.001(2)
C2 0.051(3) 0.068(4) 0.094(4) 0.038(3) 0.003(3) 0.000(3)
C3 0.035(2) 0.043(2) 0.041(2) 0.0034(18) 0.0077(18) -0.0028(18)
C4 0.039(2) 0.059(3) 0.049(3) 0.002(2) 0.005(2) 0.001(2)
C5 0.036(2) 0.052(3) 0.040(2) -0.0002(19) 0.0050(18) -0.0042(19)
C6 0.050(3) 0.066(3) 0.050(3) -0.010(2) 0.005(2) -0.013(2)
C7 0.048(3) 0.061(3) 0.070(3) 0.014(3) 0.000(2) -0.002(2)
C8 0.044(2) 0.048(3) 0.037(2) 0.0026(18) -0.0016(18) 0.0015(19)
C9 0.061(3) 0.088(4) 0.047(3) -0.004(3) -0.004(2) -0.023(3)
C10 0.042(2) 0.061(3) 0.040(2) -0.004(2) -0.0052(19) -0.013(2)
C11 0.049(3) 0.070(4) 0.067(3) -0.004(3) -0.002(3) -0.004(3)
C12 0.057(3) 0.056(3) 0.058(3) -0.007(2) 0.004(2) -0.019(2)
O4A 0.091(4) 0.051(2) 0.079(5) 0.000(2) 0.019(3) -0.004(2)
C13A 0.106(8) 0.069(5) 0.110(8) 0.005(5) 0.014(6) 0.000(5)
C14A 0.108(7) 0.051(4) 0.095(7) -0.013(4) 0.029(5) -0.014(4)
C15A 0.162(11) 0.089(7) 0.224(17) -0.050(8) 0.097(12) -0.031(7)
C16A 0.119(7) 0.075(6) 0.106(9) -0.030(6) 0.042(7) -0.019(5)
O4B 0.091(4) 0.051(2) 0.079(5) 0.000(2) 0.019(3) -0.004(2)
C13B 0.146(12) 0.065(10) 0.084(13) 0.003(9) -0.002(9) 0.005(9)
C14B 0.178(17) 0.12(2) 0.15(2) -0.039(19) 0.042(15) -0.016(16)
C15B 0.171(15) 0.10(3) 0.19(2) -0.056(19) 0.069(14) -0.019(15)
C16B 0.126(9) 0.17(3) 0.21(2) -0.08(2) 0.033(9) 0.017(8)
Cu2 0.0351(3) 0.0342(3) 0.0430(3) -0.0049(2) 0.0090(2) -0.0022(2)
N11 0.0358(19) 0.0414(19) 0.0417(19) -0.0033(15) 0.0055(15) 0.0004(15)
N12 0.045(2) 0.041(2) 0.050(2) -0.0115(16) 0.0082(17) -0.0041(16)
O11 0.0393(19) 0.097(3) 0.098(3) -0.052(3) -0.0033(19) 0.017(2)
O12 0.044(2) 0.100(3) 0.116(4) -0.056(3) -0.005(2) -0.005(2)
O13 0.0416(16) 0.0360(15) 0.0502(17) -0.0124(13) 0.0110(13) -0.0044(13)
C21A 0.037(4) 0.052(4) 0.044(5) -0.005(4) 0.001(3) 0.003(3)
C22A 0.048(5) 0.070(6) 0.045(5) -0.009(4) 0.013(4) -0.003(4)
C21B 0.040(9) 0.084(15) 0.044(11) 0.000(11) 0.007(7) -0.004(9)
C22B 0.058(13) 0.12(2) 0.053(15) -0.028(16) 0.005(13) 0.005(14)
C23 0.043(3) 0.072(4) 0.070(3) -0.031(3) 0.007(2) 0.006(2)
C24 0.047(3) 0.047(3) 0.062(3) -0.010(2) 0.006(2) 0.008(2)
C25 0.038(2) 0.042(2) 0.046(2) -0.0087(19) 0.0088(19) 0.0026(18)
C26 0.056(3) 0.063(3) 0.050(3) -0.012(2) 0.003(2) 0.012(2)
C27 0.065(3) 0.039(2) 0.069(3) -0.003(2) 0.022(3) -0.003(2)
C28 0.044(3) 0.072(4) 0.076(4) -0.031(3) 0.001(3) -0.005(3)
C29 0.057(3) 0.062(3) 0.085(4) -0.029(3) 0.007(3) -0.010(3)
C30 0.051(3) 0.044(3) 0.068(3) -0.018(2) 0.001(2) -0.004(2)
C31 0.090(5) 0.046(3) 0.127(6) -0.024(3) -0.024(4) 0.004(3)
C32 0.076(4) 0.090(4) 0.065(4) -0.035(3) 0.024(3) -0.020(3)
O14A 0.053(12) 0.07(2) 0.08(2) 0.041(17) 0.033(10) 0.019(9)
C33A 0.056(11) 0.073(15) 0.059(18) 0.026(13) 0.035(9) 0.015(8)
C34A 0.068(10) 0.084(13) 0.10(2) 0.050(13) 0.028(10) 0.011(9)
C35A 0.066(11) 0.069(14) 0.098(19) 0.045(14) 0.025(10) 0.016(9)
C36A 0.058(10) 0.065(14) 0.08(2) 0.028(14) 0.028(10) 0.021(8)
O14B 0.051(4) 0.066(6) 0.056(5) 0.021(5) 0.007(4) 0.002(4)
C33B 0.068(5) 0.058(5) 0.062(6) 0.013(4) 0.025(4) -0.002(4)
C34B 0.110(7) 0.182(15) 0.084(7) 0.074(9) 0.036(6) 0.054(8)
C35B 0.097(7) 0.135(12) 0.077(7) 0.040(8) 0.021(6) 0.035(7)
C36B 0.058(5) 0.086(8) 0.057(6) 0.021(5) 0.008(4) 0.016(4)
Cl1 0.0524(7) 0.0467(6) 0.0576(7) -0.0026(5) -0.0078(5) -0.0007(5)
O21 0.137(5) 0.097(4) 0.116(4) 0.056(3) -0.040(4) -0.052(3)
O22 0.054(2) 0.084(3) 0.108(3) -0.019(3) -0.011(2) 0.004(2)
O23 0.046(2) 0.056(2) 0.088(3) -0.0080(19) -0.0094(19) -0.0048(16)
O24 0.115(4) 0.120(4) 0.078(3) -0.041(3) -0.010(3) 0.024(3)
Cl2A 0.058(3) 0.0511(18) 0.121(3) 0.0147(15) 0.011(2) -0.0027(17)
O31A 0.088(7) 0.235(13) 0.198(11) 0.023(9) 0.039(8) -0.037(7)
O32A 0.152(9) 0.089(5) 0.180(8) 0.051(6) -0.047(7) -0.004(5)
O33A 0.081(4) 0.105(6) 0.100(5) 0.000(4) 0.019(3) -0.031(4)
O34A 0.125(8) 0.067(4) 0.113(6) 0.005(4) -0.003(5) 0.020(5)
Cl2B 0.050(5) 0.044(3) 0.088(4) 0.001(2) 0.006(3) -0.006(3)
O31B 0.054(8) 0.074(8) 0.090(6) 0.005(5) 0.001(5) 0.007(6)
O32B 0.075(7) 0.100(10) 0.113(10) 0.015(7) -0.007(6) 0.015(6)
O33B 0.090(9) 0.058(6) 0.119(12) -0.023(6) 0.043(8) -0.019(6)
O34B 0.080(10) 0.048(5) 0.086(9) -0.002(5) -0.010(7) 0.004(5)
O41A 0.23(2) 0.37(3) 0.119(16) -0.050(16) -0.024(14) 0.23(2)
C41A 0.25(3) 0.38(4) 0.12(2) -0.05(2) -0.049(19) 0.23(3)
C42A 0.30(3) 0.48(4) 0.59(10) -0.24(5) 0.09(4) 0.16(3)
C43A 0.27(3) 0.53(5) 0.53(10) -0.26(6) 0.02(2) 0.17(3)
C44A 0.25(3) 0.38(4) 0.18(4) -0.06(3) 0.00(2) 0.20(3)
O41B 0.072(6) 0.104(8) 0.165(14) 0.012(7) -0.014(6) 0.017(5)
C41B 0.087(9) 0.103(9) 0.27(3) 0.031(9) 0.015(13) 0.015(6)
C42B 0.105(9) 0.131(10) 0.23(3) 0.007(9) 0.023(11) 0.018(7)
C43B 0.091(8) 0.115(9) 0.090(10) -0.012(7) -0.016(7) 0.020(6)
C44B 0.122(10) 0.127(9) 0.172(19) 0.006(9) 0.009(10) 0.025(7)

loop_
_atom_type_symbol
_atom_type_description
_atom_type_scat_dispersion_real
_atom_type_scat_dispersion_imag
_atom_type_scat_source
C C 0.0033 0.0016 'International Tables Vol C Tables 4.2.6.8 and 6.1.1.4'
H H 0.0000 0.0000 'International Tables Vol C Tables 4.2.6.8 and 6.1.1.4'
N N 0.0061 0.0033 'International Tables Vol C Tables 4.2.6.8 and 6.1.1.4'
O O 0.0106 0.0060 'International Tables Vol C Tables 4.2.6.8 and 6.1.1.4'
Cl Cl 0.1484 0.1585 'International Tables Vol C Tables 4.2.6.8 and 6.1.1.4'
Cu Cu 0.3201 1.2651 'International Tables Vol C Tables 4.2.6.8 and 6.1.1.4'

loop_
_geom_angle_atom_site_label_1
_geom_angle_atom_site_label_2
_geom_angle_atom_site_label_3
_geom_angle
_geom_angle_site_symmetry_1
_geom_angle_site_symmetry_3
O3 Cu1 O3 48.78(15) . 3_665
O3 Cu1 N2 105.38(14) . .
O3 Cu1 N2 152.73(14) 3_665 .
O3 Cu1 N1 157.01(14) . .
O3 Cu1 N1 109.49(14) 3_665 .
N2 Cu1 N1 94.36(15) . .
O3 Cu1 O4A 91.4(3) . .
O3 Cu1 O4A 90.0(4) 3_665 .
N2 Cu1 O4A 100.5(4) . .
N1 Cu1 O4A 96.5(3) . .
O3 Cu1 O4B 98.2(7) . .
O3 Cu1 O4B 95.2(9) 3_665 .
N2 Cu1 O4B 97.6(9) . .
N1 Cu1 O4B 90.5(7) . .
C3 N1 C5 108.6(3) . .
C3 N1 Cu1 123.0(3) . .
C5 N1 Cu1 128.3(3) . .
C8 N2 C10 108.5(4) . .
C8 N2 Cu1 124.3(3) . .
C10 N2 Cu1 127.2(3) . .
C3 O1 C4 106.8(3) . .
C8 O2 C9 106.0(4) . .
O3 O3 Cu1 65.71(19) 3_665 .
O3 O3 Cu1 65.51(19) 3_665 3_665
Cu1 O3 Cu1 131.22(15) . 3_665
C8 C1 C3 114.9(4) . .
C8 C1 C2 109.2(4) . .
C3 C1 C2 110.2(4) . .
N1 C3 O1 117.4(4) . .
N1 C3 C1 128.2(4) . .
O1 C3 C1 114.3(4) . .
O1 C4 C5 105.7(3) . .
N1 C5 C6 109.3(4) . .
N1 C5 C7 109.6(4) . .
C6 C5 C7 112.0(4) . .
N1 C5 C4 101.3(3) . .
C6 C5 C4 111.9(4) . .
C7 C5 C4 112.2(4) . .
N2 C8 O2 117.8(4) . .
N2 C8 C1 127.8(4) . .
O2 C8 C1 114.4(4) . .
O2 C9 C10 105.1(4) . .
N2 C10 C11 109.2(4) . .
N2 C10 C12 110.1(4) . .
C11 C10 C12 111.8(4) . .
N2 C10 C9 101.8(4) . .
C11 C10 C9 111.7(5) . .
C12 C10 C9 111.6(4) . .
C13A O4A C16A 104.9(7) . .
C13A O4A Cu1 134.0(7) . .
C16A O4A Cu1 121.1(7) . .
O4A C13A C14A 109.0(9) . .
C13A C14A C15A 99.2(8) . .
C16A C15A C14A 105.5(9) . .
C15A C16A O4A 108.1(8) . .
C13B O4B C16B 100.0(16) . .
C13B O4B Cu1 133(2) . .
C16B O4B Cu1 113(2) . .
O4B C13B C14B 116.2(17) . .
C13B C14B C15B 98.8(16) . .
C16B C15B C14B 105.3(19) . .
C15B C16B O4B 106(2) . .
O13 Cu2 O13 48.20(14) 3_566 .
O13 Cu2 N11 154.34(14) 3_566 .
O13 Cu2 N11 107.60(13) . .
O13 Cu2 N12 107.74(14) 3_566 .
O13 Cu2 N12 154.48(14) . .
N11 Cu2 N12 94.23(15) . .
O13 Cu2 O14A 93.3(13) 3_566 .
O13 Cu2 O14A 92.5(10) . .
N11 Cu2 O14A 96.7(17) . .
N12 Cu2 O14A 98.0(14) . .
O13 Cu2 O14B 93.2(5) 3_566 .
O13 Cu2 O14B 93.4(3) . .
N11 Cu2 O14B 97.3(6) . .
N12 Cu2 O14B 96.8(4) . .
C23 N11 C25 107.7(4) . .
C23 N11 Cu2 126.0(3) . .
C25 N11 Cu2 126.1(3) . .
C28 N12 C30 107.5(4) . .
C28 N12 Cu2 125.2(3) . .
C30 N12 Cu2 126.8(3) . .
C23 O11 C24 106.8(4) . .
C28 O12 C29 106.9(4) . .
O13 O13 Cu2 65.95(19) 3_566 3_566
O13 O13 Cu2 65.85(19) 3_566 .
Cu2 O13 Cu2 131.80(14) 3_566 .
C23 C21A C28 113.5(5) . .
C23 C21A C22A 107.8(8) . .
C28 C21A C22A 107.1(7) . .
C22B C21B C28 100.6(18) . .
C22B C21B C23 103(2) . .
C28 C21B C23 102.8(12) . .
N11 C23 O11 118.2(5) . .
N11 C23 C21A 129.6(5) . .
O11 C23 C21A 111.4(5) . .
N11 C23 C21B 119.6(9) . .
O11 C23 C21B 115.9(7) . .
O11 C24 C25 104.6(4) . .
N11 C25 C26 109.7(4) . .
N11 C25 C27 108.5(4) . .
C26 C25 C27 112.5(4) . .
N11 C25 C24 101.9(3) . .
C26 C25 C24 111.9(4) . .
C27 C25 C24 111.7(4) . .
N12 C28 O12 117.7(5) . .
N12 C28 C21A 130.1(5) . .
O12 C28 C21A 111.6(5) . .
N12 C28 C21B 119.9(9) . .
O12 C28 C21B 114.6(8) . .
O12 C29 C30 104.6(4) . .
N12 C30 C31 109.9(5) . .
N12 C30 C32 107.7(4) . .
C31 C30 C32 113.3(5) . .
N12 C30 C29 102.2(4) . .
C31 C30 C29 112.1(5) . .
C32 C30 C29 111.0(5) . .
C33A O14A C36A 111(2) . .
C33A O14A Cu2 118.6(19) . .
C36A O14A Cu2 131(2) . .
O14A C33A C34A 107(3) . .
C35A C34A C33A 100(2) . .
C34A C35A C36A 111(3) . .
O14A C36A C35A 102(3) . .
C33B O14B C36B 110.3(8) . .
C33B O14B Cu2 127.5(9) . .
C36B O14B Cu2 122.2(8) . .
O14B C33B C34B 106.3(8) . .
C33B C34B C35B 108.0(10) . .
C36B C35B C34B 105.3(10) . .
O14B C36B C35B 107.8(10) . .
O21 Cl1 O23 109.8(3) . .
O21 Cl1 O24 108.6(4) . .
O23 Cl1 O24 109.6(3) . .
O21 Cl1 O22 112.2(4) . .
O23 Cl1 O22 109.9(2) . .
O24 Cl1 O22 106.7(3) . .
O34A Cl2A O32A 108.7(8) . .
O34A Cl2A O31A 111.7(9) . .
O32A Cl2A O31A 113.3(10) . .
O34A Cl2A O33A 103.2(7) . .
O32A Cl2A O33A 112.0(7) . .
O31A Cl2A O33A 107.4(8) . .
O34B Cl2B O33B 133.8(12) . .
O34B Cl2B O32B 100.1(11) . .
O33B Cl2B O32B 104.0(13) . .
O34B Cl2B O31B 104.4(12) . .
O33B Cl2B O31B 105.7(12) . .
O32B Cl2B O31B 106.2(11) . .
C44A O41A C41A 109.1(19) . .
C42A C41A O41A 106(2) . .
C41A C42A C43A 107(2) . .
C44A C43A C42A 103(2) . .
O41A C44A C43A 110(2) . .
C44B O41B C41B 107.9(13) . .
C42B C41B O41B 106.8(13) . .
C41B C42B C43B 109.5(14) . .
C44B C43B C42B 103.3(14) . .
O41B C44B C43B 112.2(14) . .

loop_
_geom_bond_atom_site_label_1
_geom_bond_atom_site_label_2
_geom_bond_distance
_geom_bond_site_symmetry_2
Cu1 O3 1.916(3) .
Cu1 O3 1.919(3) 3_665
Cu1 N2 1.942(4) .
Cu1 N1 1.959(3) .
Cu1 O4A 2.328(6) .
Cu1 O4B 2.341(15) .
N1 C3 1.282(5) .
N1 C5 1.501(6) .
N2 C8 1.274(6) .
N2 C10 1.495(6) .
O1 C3 1.330(5) .
O1 C4 1.450(6) .
O2 C8 1.337(5) .
O2 C9 1.464(6) .
O3 O3 1.583(6) 3_665
O3 Cu1 1.919(3) 3_665
C1 C8 1.483(6) .
C1 C3 1.490(6) .
C1 C2 1.539(7) .
C4 C5 1.544(6) .
C5 C6 1.509(7) .
C5 C7 1.521(7) .
C9 C10 1.537(7) .
C10 C11 1.516(7) .
C10 C12 1.519(7) .
O4A C13A 1.382(10) .
O4A C16A 1.488(11) .
C13A C14A 1.460(11) .
C14A C15A 1.571(12) .
C15A C16A 1.421(12) .
O4B C13B 1.405(14) .
O4B C16B 1.472(14) .
C13B C14B 1.458(15) .
C14B C15B 1.546(15) .
C15B C16B 1.452(15) .
Cu2 O13 1.924(3) 3_566
Cu2 O13 1.926(3) .
Cu2 N11 1.953(3) .
Cu2 N12 1.955(4) .
Cu2 O14A 2.272(15) .
Cu2 O14B 2.275(6) .
N11 C23 1.265(6) .
N11 C25 1.501(5) .
N12 C28 1.271(6) .
N12 C30 1.503(6) .
O11 C23 1.331(6) .
O11 C24 1.445(6) .
O12 C28 1.331(6) .
O12 C29 1.449(7) .
O13 O13 1.572(5) 3_566
O13 Cu2 1.924(3) 3_566
C21A C23 1.513(8) .
C21A C28 1.524(9) .
C21A C22A 1.541(14) .
C21B C22B 1.52(4) .
C21B C28 1.597(19) .
C21B C23 1.65(2) .
C24 C25 1.543(6) .
C25 C26 1.511(7) .
C25 C27 1.527(7) .
C29 C30 1.529(7) .
C30 C31 1.514(8) .
C30 C32 1.527(8) .
O14A C33A 1.430(19) .
O14A C36A 1.430(19) .
C33A C34A 1.501(19) .
C34A C35A 1.496(19) .
C35A C36A 1.508(19) .
O14B C33B 1.435(12) .
O14B C36B 1.446(12) .
C33B C34B 1.477(12) .
C34B C35B 1.489(14) .
C35B C36B 1.488(13) .
Cl1 O21 1.387(5) .
Cl1 O23 1.422(4) .
Cl1 O24 1.425(5) .
Cl1 O22 1.432(4) .
Cl2A O34A 1.350(8) .
Cl2A O32A 1.369(9) .
Cl2A O31A 1.392(10) .
Cl2A O33A 1.401(9) .
Cl2B O34B 1.361(12) .
Cl2B O33B 1.378(13) .
Cl2B O32B 1.414(14) .
Cl2B O31B 1.455(14) .
O41A C44A 1.411(15) .
O41A C41A 1.484(15) .
C41A C42A 1.476(16) .
C42A C43A 1.519(16) .
C43A C44A 1.499(16) .
O41B C44B 1.391(14) .
O41B C41B 1.517(13) .
C41B C42B 1.458(14) .
C42B C43B 1.514(14) .
C43B C44B 1.507(14) .
